data_7224502
loop_
_publ_author_name
'Xiao, Yu'
'Wang, Shuai-Hua'
'Zhao, Ya-Ping'
'Zheng, Fa-Kun'
'Guo, Guo-Cong'

_publ_section_title
;
 Fluorescence and photochromic properties of a series of new Zn(ii)/Cd(ii)
 coordination compounds with a flexible semi-rigid tetrazole--viologen
 derivative
;
_journal_issue 14
_journal_name_full CrystEngComm
_journal_page_first 2524
_journal_paper_doi 10.1039/C6CE00317F
_journal_volume 18
_journal_year 2016
_chemical_formula_moiety '[Cd2(N3)2(C2O4)(tzmb)2]n'
_chemical_formula_sum 'C26 H20 Cd2 N18 O4'
_chemical_formula_weight 873.40
_chemical_melting_point ?
_chemical_name_common '[Cd2(N3)2(C2O4)(tzmb)2]n'
_space_group_crystal_system monoclinic
_space_group_IT_number 14
_space_group_name_Hall '-P 2ybc'
_space_group_name_H-M_alt 'P 1 21/c 1'
_symmetry_space_group_name_Hall '-P 2ybc'
_symmetry_space_group_name_H-M 'P 1 21/c 1'
_atom_sites_solution_hydrogens geom
_atom_sites_solution_primary direct
_atom_sites_solution_secondary difmap
_audit_block_doi 10.5517/cc13kk18
_audit_creation_method SHELXL-2014/6
_audit_update_record
;
2016-02-22 deposited with the CCDC.
2016-03-04 downloaded from the CCDC.
;
_cell_angle_alpha 90
_cell_angle_beta 90.338(6)
_cell_angle_gamma 90
_cell_formula_units_Z 2
_cell_length_a 8.9251(7)
_cell_length_b 9.9975(8)
_cell_length_c 16.7168(13)
_cell_measurement_reflns_used 4085
_cell_measurement_temperature 293(2)
_cell_measurement_theta_max 27.4971
_cell_measurement_theta_min 2.0371
_cell_volume 1491.6(2)
_computing_cell_refinement 'CrystalClear (Rigaku Inc., 2008)'
_computing_data_collection 'CrystalClear (Rigaku Inc., 2008)'
_computing_data_reduction 'CrystalClear (Rigaku Inc., 2008)'
_computing_publication_material 'SHELXL-2014/6 (Sheldrick, 2014)'
_computing_structure_refinement 'SHELXL-2014/6 (Sheldrick, 2014)'
_computing_structure_solution 'SHELXL-2014/6 (Sheldrick, 2014)'
_diffrn_ambient_temperature 293(2)
_diffrn_detector_area_resol_mean 28.5714
_diffrn_measured_fraction_theta_full 0.957
_diffrn_measured_fraction_theta_max 0.964
_diffrn_measurement_device_type 'Rigaku Mercury CCD'
_diffrn_measurement_method CCD_Profile_fitting
_diffrn_radiation_type MoK\a
_diffrn_radiation_wavelength 0.71073
_diffrn_reflns_av_R_equivalents 0.0344
_diffrn_reflns_av_unetI/netI 0.0362
_diffrn_reflns_Laue_measured_fraction_full 0.957
_diffrn_reflns_Laue_measured_fraction_max 0.964
_diffrn_reflns_limit_h_max 11
_diffrn_reflns_limit_h_min -11
_diffrn_reflns_limit_k_max 12
_diffrn_reflns_limit_k_min -12
_diffrn_reflns_limit_l_max 21
_diffrn_reflns_limit_l_min -17
_diffrn_reflns_number 10829
_diffrn_reflns_point_group_measured_fraction_full 0.957
_diffrn_reflns_point_group_measured_fraction_max 0.964
_diffrn_reflns_theta_full 25.242
_diffrn_reflns_theta_max 27.492
_diffrn_reflns_theta_min 3.060
_diffrn_source 'fine-focus sealed tube'
_exptl_absorpt_coefficient_mu 1.496
_exptl_absorpt_correction_T_max 0.688
_exptl_absorpt_correction_T_min 0.645
_exptl_absorpt_correction_type multi-scan
_exptl_absorpt_process_details 'Sphere (Rigaku CrystalClear)'
_exptl_crystal_colour Yellow
_exptl_crystal_density_diffrn 1.945
_exptl_crystal_density_meas ?
_exptl_crystal_density_method 'not measured'
_exptl_crystal_description Block
_exptl_crystal_F_000 860
_exptl_crystal_size_max 0.300
_exptl_crystal_size_mid 0.260
_exptl_crystal_size_min 0.250
_refine_diff_density_max 0.465
_refine_diff_density_min -0.365
_refine_diff_density_rms 0.074
_refine_ls_extinction_method none
_refine_ls_goodness_of_fit_ref 1.108
_refine_ls_hydrogen_treatment constr
_refine_ls_matrix_type full
_refine_ls_number_parameters 226
_refine_ls_number_reflns 3303
_refine_ls_number_restraints 0
_refine_ls_restrained_S_all 1.108
_refine_ls_R_factor_all 0.0306
_refine_ls_R_factor_gt 0.0267
_refine_ls_shift/su_max 0.001
_refine_ls_shift/su_mean 0.000
_refine_ls_structure_factor_coef Fsqd
_refine_ls_weighting_details 'w=1/[\s^2^(Fo^2^)+(0.0308P)^2^+0.7561P] where P=(Fo^2^+2Fc^2^)/3'
_refine_ls_weighting_scheme calc
_refine_ls_wR_factor_gt 0.0647
_refine_ls_wR_factor_ref 0.0682
_reflns_Friedel_coverage 0.000
_reflns_number_gt 3047
_reflns_number_total 3303
_reflns_threshold_expression 'I > 2\s(I)'
_cod_data_source_file c6ce00317f2.cif
_cod_data_source_block 4
_cod_depositor_comments
;
The following automatic conversions were performed:

'_chemical_melting_point' value 'not measured' was changed to '?' -
the value is undefined or not given.

'_exptl_absorpt_correction_type' value 'Multi-scan' changed to
'multi-scan' according to
/usr/data/users/saulius/crontab/automatic-downloads/rss-feeds/RSC/lib/dictionaries/cif_core.dic
dictionary named 'cif_core.dic' version 2.4.2 from 2011-04-26.

'_exptl_crystal_density_meas' value 'not measured' was changed to '?'
- the value is perceived as not measured.

Automatic conversion script
Id: cif_fix_values 4268 2015-11-12 08:31:59Z antanas 

 Adding full bibliography for 7224500--7224503.cif.
;
_cod_database_code 7224502
_shelx_space_group_comment
;
The symmetry employed for this shelxl refinement is uniquely defined
by the following loop, which should always be used as a source of
symmetry information in preference to the above space-group names.
They are only intended as comments.
;
_shelxl_version_number 2014/6

loop_
_space_group_symop_operation_xyz
'x, y, z'
'-x, y+1/2, -z+1/2'
'-x, -y, -z'
'x, -y-1/2, z-1/2'

loop_
_atom_site_label
_atom_site_type_symbol
_atom_site_fract_x
_atom_site_fract_y
_atom_site_fract_z
_atom_site_U_iso_or_equiv
_atom_site_adp_type
_atom_site_occupancy
_atom_site_site_symmetry_order
_atom_site_calc_flag
_atom_site_refinement_flags_posn
_atom_site_refinement_flags_adp
Cd1 Cd 0.67395(2) 0.46772(2) 0.14918(2) 0.02106(8) Uani 1 1 d . .
O1 O 0.65885(18) 0.58961(17) 0.03212(10) 0.0259(4) Uani 1 1 d . .
O2 O 0.5078(2) 0.62837(16) -0.07086(11) 0.0297(4) Uani 1 1 d . .
N1 N 0.6216(2) 0.29337(19) 0.24146(12) 0.0230(4) Uani 1 1 d . .
N2 N 0.6548(2) 0.3071(2) 0.32069(13) 0.0280(5) Uani 1 1 d . .
N3 N 0.5934(2) 0.2091(2) 0.36058(13) 0.0297(5) Uani 1 1 d . .
N4 N 0.5177(2) 0.1285(2) 0.30906(13) 0.0262(4) Uani 1 1 d . .
N5 N 0.5965(2) 0.04664(18) 0.11867(12) 0.0198(4) Uani 1 1 d . .
N6 N 1.1369(2) -0.3387(2) -0.08322(13) 0.0275(5) Uani 1 1 d . .
N7 N 0.8472(3) 0.5801(2) 0.22425(14) 0.0315(5) Uani 1 1 d . .
N8 N 0.9677(4) 0.5504(3) 0.22233(19) 0.0510(8) Uani 1 1 d . .
N9 N 1.0977(4) 0.5266(5) 0.2201(3) 0.0947(15) Uani 1 1 d . .
C1 C 0.5378(3) 0.1820(2) 0.23719(15) 0.0211(5) Uani 1 1 d . .
C2 C 0.4768(3) 0.1221(2) 0.16263(15) 0.0212(5) Uani 1 1 d . .
H2A H 0.4371 0.1923 0.1285 0.025 Uiso 1 1 calc R U
H2B H 0.3954 0.0618 0.1757 0.025 Uiso 1 1 calc R U
C3 C 0.6336(3) 0.0807(2) 0.04352(15) 0.0234(5) Uani 1 1 d . .
H3A H 0.5887 0.1545 0.0195 0.028 Uiso 1 1 calc R U
C4 C 0.6631(3) -0.0583(3) 0.15490(15) 0.0256(5) Uani 1 1 d . .
H4A H 0.6385 -0.0787 0.2075 0.031 Uiso 1 1 calc R U
C5 C 0.7655(3) -0.1347(2) 0.11618(16) 0.0276(5) Uani 1 1 d . .
H5A H 0.8091 -0.2073 0.1422 0.033 Uiso 1 1 calc R U
C6 C 0.7376(3) 0.0071(2) 0.00189(15) 0.0239(5) Uani 1 1 d . .
H6A H 0.7628 0.0316 -0.0500 0.029 Uiso 1 1 calc R U
C7 C 0.8059(3) -0.1049(2) 0.03751(15) 0.0222(5) Uani 1 1 d . .
C8 C 0.9188(3) -0.1860(2) -0.00487(16) 0.0243(5) Uani 1 1 d . .
C9 C 0.9357(3) -0.1813(3) -0.08720(16) 0.0331(6) Uani 1 1 d . .
H9A H 0.8736 -0.1270 -0.1180 0.040 Uiso 1 1 calc R U
C10 C 1.0140(3) -0.2717(3) 0.03776(17) 0.0319(6) Uani 1 1 d . .
H10A H 1.0064 -0.2791 0.0930 0.038 Uiso 1 1 calc R U
C11 C 1.1200(3) -0.3455(3) -0.00365(17) 0.0341(6) Uani 1 1 d . .
H11A H 1.1824 -0.4026 0.0252 0.041 Uiso 1 1 calc R U
C12 C 1.0449(3) -0.2576(3) -0.12314(17) 0.0352(6) Uani 1 1 d . .
H12A H 1.0548 -0.2521 -0.1784 0.042 Uiso 1 1 calc R U
C13 C 0.5490(3) 0.5629(2) -0.01091(15) 0.0204(5) Uani 1 1 d . .

loop_
_atom_site_aniso_label
_atom_site_aniso_U_11
_atom_site_aniso_U_22
_atom_site_aniso_U_33
_atom_site_aniso_U_23
_atom_site_aniso_U_13
_atom_site_aniso_U_12
Cd1 0.02390(11) 0.02142(11) 0.01785(12) -0.00029(6) 0.00095(7) 0.00115(6)
O1 0.0266(8) 0.0268(8) 0.0244(10) 0.0034(7) -0.0013(7) -0.0035(7)
O2 0.0386(10) 0.0225(8) 0.0279(10) 0.0093(7) -0.0078(8) -0.0037(7)
N1 0.0273(10) 0.0211(9) 0.0206(11) 0.0001(8) 0.0008(8) -0.0017(8)
N2 0.0328(11) 0.0291(10) 0.0222(12) 0.0008(9) -0.0008(9) -0.0022(9)
N3 0.0338(11) 0.0338(11) 0.0214(12) 0.0025(9) 0.0003(9) -0.0052(9)
N4 0.0309(11) 0.0259(10) 0.0218(11) 0.0045(9) 0.0024(8) -0.0051(8)
N5 0.0218(9) 0.0174(8) 0.0204(11) -0.0016(7) 0.0030(8) -0.0002(7)
N6 0.0284(10) 0.0311(11) 0.0230(12) -0.0009(9) 0.0056(9) 0.0066(9)
N7 0.0398(13) 0.0292(11) 0.0255(13) -0.0069(10) -0.0047(10) -0.0072(10)
N8 0.063(2) 0.0440(15) 0.0455(18) -0.0012(12) -0.0184(15) -0.0078(14)
N9 0.046(2) 0.122(4) 0.115(4) -0.017(3) -0.028(2) 0.005(2)
C1 0.0225(11) 0.0187(10) 0.0220(13) -0.0003(9) 0.0046(9) 0.0017(8)
C2 0.0214(10) 0.0193(10) 0.0229(13) -0.0013(9) 0.0043(9) 0.0015(8)
C3 0.0277(11) 0.0202(10) 0.0224(13) -0.0004(10) 0.0008(9) -0.0001(9)
C4 0.0299(13) 0.0251(11) 0.0219(14) 0.0042(9) 0.0065(10) 0.0033(9)
C5 0.0300(12) 0.0260(12) 0.0268(14) 0.0051(10) 0.0074(10) 0.0067(10)
C6 0.0277(12) 0.0255(11) 0.0186(13) 0.0004(10) 0.0032(10) 0.0002(9)
C7 0.0206(10) 0.0217(11) 0.0244(13) -0.0023(9) 0.0020(9) -0.0026(8)
C8 0.0199(11) 0.0246(11) 0.0284(14) -0.0020(10) 0.0035(9) -0.0002(9)
C9 0.0345(14) 0.0435(15) 0.0214(14) -0.0004(11) -0.0001(11) 0.0145(12)
C10 0.0355(14) 0.0388(14) 0.0215(14) 0.0034(11) 0.0063(11) 0.0110(11)
C11 0.0348(14) 0.0360(14) 0.0317(16) 0.0033(12) 0.0043(11) 0.0146(11)
C12 0.0381(14) 0.0454(15) 0.0222(14) -0.0013(12) 0.0023(11) 0.0130(12)
C13 0.0230(11) 0.0161(10) 0.0222(13) 0.0009(9) 0.0017(9) 0.0030(8)

loop_
_atom_type_symbol
_atom_type_description
_atom_type_scat_dispersion_real
_atom_type_scat_dispersion_imag
_atom_type_scat_source
C C 0.0033 0.0016 'International Tables Vol C Tables 4.2.6.8 and 6.1.1.4'
H H 0.0000 0.0000 'International Tables Vol C Tables 4.2.6.8 and 6.1.1.4'
N N 0.0061 0.0033 'International Tables Vol C Tables 4.2.6.8 and 6.1.1.4'
O O 0.0106 0.0060 'International Tables Vol C Tables 4.2.6.8 and 6.1.1.4'
Cd Cd -0.8075 1.2024 'International Tables Vol C Tables 4.2.6.8 and 6.1.1.4'

loop_
_geom_angle_atom_site_label_1
_geom_angle_atom_site_label_2
_geom_angle_atom_site_label_3
_geom_angle
_geom_angle_site_symmetry_1
_geom_angle_site_symmetry_3
N7 Cd1 O2 175.31(7) . 3_665
N7 Cd1 O1 104.02(7) . .
O2 Cd1 O1 72.49(6) 3_665 .
N7 Cd1 N1 98.02(8) . .
O2 Cd1 N1 85.53(6) 3_665 .
O1 Cd1 N1 157.95(6) . .
N7 Cd1 N6 92.35(8) . 3_755
O2 Cd1 N6 90.54(7) 3_665 3_755
O1 Cd1 N6 86.10(7) . 3_755
N1 Cd1 N6 92.61(7) . 3_755
N7 Cd1 N4 89.56(8) . 2_655
O2 Cd1 N4 86.84(7) 3_665 2_655
O1 Cd1 N4 81.83(7) . 2_655
N1 Cd1 N4 98.97(7) . 2_655
N6 Cd1 N4 167.88(7) 3_755 2_655
C13 O1 Cd1 114.82(15) . .
C13 O2 Cd1 116.29(14) . 3_665
C1 N1 N2 104.7(2) . .
C1 N1 Cd1 133.26(17) . .
N2 N1 Cd1 120.98(14) . .
N3 N2 N1 109.3(2) . .
N2 N3 N4 109.3(2) . .
C1 N4 N3 105.42(19) . .
C1 N4 Cd1 128.27(16) . 2_645
N3 N4 Cd1 123.66(16) . 2_645
C3 N5 C4 120.4(2) . .
C3 N5 C2 120.61(19) . .
C4 N5 C2 118.9(2) . .
C12 N6 C11 117.1(2) . .
C12 N6 Cd1 122.09(18) . 3_755
C11 N6 Cd1 120.80(16) . 3_755
N8 N7 Cd1 120.2(2) . .
N7 N8 N9 176.1(4) . .
N4 C1 N1 111.3(2) . .
N4 C1 C2 123.1(2) . .
N1 C1 C2 125.5(2) . .
C1 C2 N5 110.79(19) . .
N5 C3 C6 120.5(2) . .
N5 C4 C5 121.3(2) . .
C4 C5 C7 120.4(2) . .
C3 C6 C7 120.2(2) . .
C5 C7 C6 117.1(2) . .
C5 C7 C8 121.0(2) . .
C6 C7 C8 122.0(2) . .
C9 C8 C10 117.2(2) . .
C9 C8 C7 122.4(2) . .
C10 C8 C7 120.4(2) . .
C12 C9 C8 119.7(2) . .
C11 C10 C8 119.0(2) . .
N6 C11 C10 123.3(2) . .
N6 C12 C9 123.7(3) . .
O1 C13 O2 125.4(2) . .
O1 C13 C13 118.3(3) . 3_665
O2 C13 C13 116.2(2) . 3_665

loop_
_geom_bond_atom_site_label_1
_geom_bond_atom_site_label_2
_geom_bond_distance
_geom_bond_site_symmetry_2
Cd1 N7 2.282(2) .
Cd1 O2 2.2896(18) 3_665
Cd1 O1 2.3086(17) .
Cd1 N1 2.376(2) .
Cd1 N6 2.399(2) 3_755
Cd1 N4 2.452(2) 2_655
O1 C13 1.242(3) .
O2 C13 1.250(3) .
O2 Cd1 2.2896(18) 3_665
N1 C1 1.343(3) .
N1 N2 1.363(3) .
N2 N3 1.307(3) .
N3 N4 1.357(3) .
N4 C1 1.328(3) .
N4 Cd1 2.452(2) 2_645
N5 C3 1.345(3) .
N5 C4 1.348(3) .
N5 C2 1.504(3) .
N6 C12 1.331(3) .
N6 C11 1.341(4) .
N6 Cd1 2.399(2) 3_755
N7 N8 1.116(4) .
N8 N9 1.185(5) .
C1 C2 1.483(3) .
C3 C6 1.376(3) .
C4 C5 1.359(3) .
C5 C7 1.398(4) .
C6 C7 1.406(3) .
C7 C8 1.477(3) .
C8 C9 1.386(4) .
C8 C10 1.399(4) .
C9 C12 1.378(4) .
C10 C11 1.388(4) .
C13 C13 1.576(4) 3_665
